data_2212297
loop_
_publ_author_name
'Horchani-Naifer, Karima'
'F\'erid, Mokhtar'

_publ_section_title
;
 Potassium ytterbium diphosphate
;
_journal_coeditor_code MG2007
_journal_issue 2
_journal_name_full 'Acta Crystallographica Section E'
_journal_page_first i33
_journal_page_last i34
_journal_paper_doi 10.1107/S1600536806054845
_journal_volume 63
_journal_year 2007
_chemical_formula_iupac 'K Yb (P2 O7)'
_chemical_formula_structural 'K Yb (P2 O7)'
_chemical_formula_sum 'K O7 P2 Yb'
_chemical_formula_weight 386.08
_chemical_name_common 'potassium ytterbium diphosphate'
_chemical_name_systematic 'potassium ytterbium diphosphate'
_space_group_IT_number 14
_symmetry_cell_setting monoclinic
_symmetry_space_group_name_Hall '-P 2ybc'
_symmetry_space_group_name_H-M 'P 1 21/c 1'
_atom_sites_solution_primary direct
_atom_sites_solution_secondary difmap
_audit_creation_method SHELXL-97
_cell_angle_alpha 90.00
_cell_angle_beta 106.768(7)
_cell_angle_gamma 90.00
_cell_formula_units_Z 4
_cell_length_a 7.538(3)
_cell_length_b 10.832(2)
_cell_length_c 8.537(4)
_cell_measurement_reflns_used 25
_cell_measurement_temperature 298(2)
_cell_measurement_theta_max 15.10
_cell_measurement_theta_min 10.20
_cell_volume 667.4(4)
_computing_cell_refinement 'CAD-4 EXPRESS'
_computing_data_collection 'CAD-4 EXPRESS (Duisenberg, 1992; Mac\'i\<cek & Yordanov, 1992)'
_computing_data_reduction 'XCAD4 (Harms & Wocadlo, 1995)'
_computing_molecular_graphics 'DIAMOND (Brandenburg, 2001)'
_computing_publication_material SHELXL97
_computing_structure_refinement 'SHELXL97 (Sheldrick, 1997)'
_computing_structure_solution 'SHELXS97 (Sheldrick, 1997)'
_diffrn_ambient_temperature 298(2)
_diffrn_measured_fraction_theta_full 0.999
_diffrn_measured_fraction_theta_max 0.999
_diffrn_measurement_device_type 'Enraf--Nonius CAD-4'
_diffrn_measurement_method \w/2\q
_diffrn_radiation_monochromator graphite
_diffrn_radiation_source 'fine-focus sealed tube'
_diffrn_radiation_type MoK\a
_diffrn_radiation_wavelength 0.71073
_diffrn_reflns_av_R_equivalents 0.0437
_diffrn_reflns_av_sigmaI/netI 0.0253
_diffrn_reflns_limit_h_max 10
_diffrn_reflns_limit_h_min -10
_diffrn_reflns_limit_k_max 15
_diffrn_reflns_limit_k_min -15
_diffrn_reflns_limit_l_max 11
_diffrn_reflns_limit_l_min -11
_diffrn_reflns_number 10491
_diffrn_reflns_theta_full 30.04
_diffrn_reflns_theta_max 30.04
_diffrn_reflns_theta_min 2.82
_diffrn_standards_decay_% 2
_diffrn_standards_interval_time 120
_diffrn_standards_number 2
_exptl_absorpt_coefficient_mu 15.101
_exptl_absorpt_correction_T_max 0.243
_exptl_absorpt_correction_T_min 0.223
_exptl_absorpt_correction_type multi-scan
_exptl_absorpt_process_details '(SADABS; Sheldrick, 1996)'
_exptl_crystal_colour colourless
_exptl_crystal_density_diffrn 3.842
_exptl_crystal_density_method 'not measured'
_exptl_crystal_description prism
_exptl_crystal_F_000 700
_exptl_crystal_size_max 0.18
_exptl_crystal_size_mid 0.17
_exptl_crystal_size_min 0.17
_refine_diff_density_max 4.905
_refine_diff_density_min -3.266
_refine_ls_extinction_coef 0.00110(10)
_refine_ls_extinction_expression Fc^*^=kFc[1+0.001xFc^2^\l^3^/sin(2\q)]^-1/4^
_refine_ls_extinction_method SHELXL97
_refine_ls_goodness_of_fit_ref 1.171
_refine_ls_matrix_type full
_refine_ls_number_parameters 101
_refine_ls_number_reflns 1957
_refine_ls_number_restraints 0
_refine_ls_restrained_S_all 1.171
_refine_ls_R_factor_all 0.0375
_refine_ls_R_factor_gt 0.0349
_refine_ls_shift/su_max 0.000
_refine_ls_shift/su_mean 0.000
_refine_ls_structure_factor_coef Fsqd
_refine_ls_weighting_details 'calc w=1/[\s^2^(Fo^2^)+(0.0646P)^2^+0.1042P] where P=(Fo^2^+2Fc^2^)/3'
_refine_ls_weighting_scheme calc
_refine_ls_wR_factor_gt 0.0945
_refine_ls_wR_factor_ref 0.0963
_reflns_number_gt 1763
_reflns_number_total 1957
_reflns_threshold_expression I>2\s(I)
_cod_data_source_file mg2007.cif
_cod_data_source_block I
_cod_original_sg_symbol_H-M 'P 21/c'
_cod_database_code 2212297
_cod_database_fobs_code 2212297

loop_
_symmetry_equiv_pos_as_xyz
'x, y, z'
'-x, y+1/2, -z+1/2'
'-x, -y, -z'
'x, -y-1/2, z-1/2'

loop_
_atom_site_type_symbol
_atom_site_label
_atom_site_fract_x
_atom_site_fract_y
_atom_site_fract_z
_atom_site_U_iso_or_equiv
_atom_site_adp_type
_atom_site_calc_flag
_atom_site_occupancy
Yb Yb 0.23224(3) 0.097047(18) 0.75123(2) 0.00867(12) Uani d 1
K K 0.8193(2) 0.32213(15) 0.43407(18) 0.0314(3) Uani d 1
P P1 0.1311(2) 0.39934(11) 0.81239(17) 0.0099(3) Uani d 1
P P2 0.44564(19) 0.35783(12) 0.69023(16) 0.0106(3) Uani d 1
O O1 0.1354(8) 0.4055(4) 0.9884(6) 0.0244(12) Uani d 1
O O2 0.0713(5) 0.2736(4) 0.7388(5) 0.0157(8) Uani d 1
O O3 0.0128(5) 0.5010(3) 0.7103(4) 0.0146(7) Uani d 1
O O4 0.3388(6) 0.4247(4) 0.8055(5) 0.0181(8) Uani d 1
O O5 0.3339(8) 0.3856(4) 0.5180(6) 0.0235(10) Uani d 1
O O6 0.6360(7) 0.4145(3) 0.7376(5) 0.0183(9) Uani d 1
O O7 0.4586(5) 0.2223(3) 0.7327(5) 0.0161(8) Uani d 1

loop_
_atom_site_aniso_label
_atom_site_aniso_U_11
_atom_site_aniso_U_22
_atom_site_aniso_U_33
_atom_site_aniso_U_12
_atom_site_aniso_U_13
_atom_site_aniso_U_23
Yb 0.00885(16) 0.00640(17) 0.01053(17) -0.00015(6) 0.00241(10) 0.00046(6)
K 0.0228(7) 0.0415(9) 0.0266(7) -0.0081(6) 0.0017(6) 0.0026(6)
P1 0.0078(7) 0.0122(7) 0.0101(6) 0.0039(4) 0.0032(5) 0.0013(4)
P2 0.0079(6) 0.0098(6) 0.0138(6) -0.0013(4) 0.0027(5) 0.0009(5)
O1 0.030(3) 0.034(3) 0.010(2) 0.0126(18) 0.007(2) 0.0027(16)
O2 0.0101(17) 0.0166(19) 0.021(2) -0.0009(14) 0.0055(15) -0.0024(15)
O3 0.0134(18) 0.0130(17) 0.0187(18) 0.0049(14) 0.0067(15) 0.0045(14)
O4 0.0095(19) 0.0209(19) 0.024(2) -0.0029(15) 0.0055(16) -0.0121(16)
O5 0.024(3) 0.031(2) 0.012(2) -0.0035(19) -0.0001(18) 0.0034(17)
O6 0.012(2) 0.0122(18) 0.032(2) -0.0014(14) 0.0084(18) 0.0027(15)
O7 0.0064(17) 0.0107(17) 0.033(2) 0.0005(14) 0.0085(16) 0.0018(16)

loop_
_atom_type_symbol
_atom_type_description
_atom_type_scat_dispersion_real
_atom_type_scat_dispersion_imag
_atom_type_scat_source
O O 0.0106 0.0060 'International Tables Vol C Tables 4.2.6.8 and 6.1.1.4'
P P 0.1023 0.0942 'International Tables Vol C Tables 4.2.6.8 and 6.1.1.4'
K K 0.2009 0.2494 'International Tables Vol C Tables 4.2.6.8 and 6.1.1.4'
Yb Yb -0.3850 5.5486 'International Tables Vol C Tables 4.2.6.8 and 6.1.1.4'

loop_
_geom_angle_atom_site_label_1
_geom_angle_atom_site_label_2
_geom_angle_atom_site_label_3
_geom_angle_site_symmetry_1
_geom_angle_site_symmetry_3
_geom_angle
O1 Yb O5 4_565 4_566 175.76(19)
O1 Yb O6 4_565 2_646 92.69(18)
O5 Yb O6 4_566 2_646 90.79(17)
O1 Yb O7 4_565 . 88.27(17)
O5 Yb O7 4_566 . 88.64(18)
O6 Yb O7 2_646 . 101.84(15)
O1 Yb O3 4_565 2_546 95.85(17)
O5 Yb O3 4_566 2_546 86.72(17)
O6 Yb O3 2_646 2_546 87.56(15)
O7 Yb O3 . 2_546 169.58(14)
O1 Yb O2 4_565 . 86.88(17)
O5 Yb O2 4_566 . 89.90(16)
O6 Yb O2 2_646 . 174.31(16)
O7 Yb O2 . . 83.82(13)
O3 Yb O2 2_546 . 86.85(14)
O1 Yb P2 4_565 . 83.26(12)
O5 Yb P2 4_566 . 92.84(14)
O6 Yb P2 2_646 . 122.04(12)
O7 Yb P2 . . 20.73(10)
O3 Yb P2 2_546 . 150.40(10)
O2 Yb P2 . . 63.55(10)
O1 Yb P1 4_565 2_546 79.03(13)
O5 Yb P1 4_566 2_546 104.14(15)
O6 Yb P1 2_646 2_546 76.92(12)
O7 Yb P1 . 2_546 167.14(11)
O3 Yb P1 2_546 2_546 20.46(9)
O2 Yb P1 . 2_546 97.44(10)
P2 Yb P1 . 2_546 154.76(3)
O1 Yb P1 4_565 . 98.46(13)
O5 Yb P1 4_566 . 77.69(13)
O6 Yb P1 2_646 . 165.03(12)
O7 Yb P1 . . 68.75(10)
O3 Yb P1 2_546 . 101.12(10)
O2 Yb P1 . . 19.47(10)
P2 Yb P1 . . 50.24(4)
P1 Yb P1 2_546 . 114.92(2)
O1 Yb P2 4_565 2_646 98.80(14)
O5 Yb P2 4_566 2_646 83.94(13)
O6 Yb P2 2_646 2_646 16.25(12)
O7 Yb P2 . 2_646 86.94(10)
O3 Yb P2 2_546 2_646 101.82(10)
O2 Yb P2 . 2_646 169.01(10)
P2 Yb P2 . 2_646 107.57(2)
P1 Yb P2 2_546 2_646 92.89(4)
P1 Yb P2 . 2_646 149.57(3)
O1 Yb K 4_565 4_466 110.19(16)
O5 Yb K 4_566 4_466 69.54(15)
O6 Yb K 2_646 4_466 125.26(12)
O7 Yb K . 4_466 126.88(10)
O3 Yb K 2_546 4_466 42.70(10)
O2 Yb K . 4_466 49.97(10)
P2 Yb K . 4_466 109.91(4)
P1 Yb K 2_546 4_466 60.87(4)
P1 Yb K . 4_466 59.70(4)
P2 Yb K 2_646 4_466 134.55(4)
O1 Yb K 4_565 2_646 127.32(12)
O5 Yb K 4_566 2_646 56.81(14)
O6 Yb K 2_646 2_646 56.42(12)
O7 Yb K . 2_646 135.21(11)
O3 Yb K 2_546 2_646 47.52(10)
O2 Yb K . 2_646 119.73(10)
P2 Yb K . 2_646 148.25(3)
P1 Yb K 2_546 2_646 54.72(3)
P1 Yb K . 2_646 121.67(4)
P2 Yb K 2_646 2_646 63.93(3)
K Yb K 4_466 2_646 70.66(4)
O3 K O2 3_666 1_655 105.60(12)
O3 K O7 3_666 4_565 109.38(12)
O2 K O7 1_655 4_565 144.72(14)
O3 K O2 3_666 4_665 63.61(11)
O2 K O2 1_655 4_665 94.68(12)
O7 K O2 4_565 4_665 104.66(12)
O3 K O3 3_666 1_655 74.28(12)
O2 K O3 1_655 1_655 50.20(11)
O7 K O3 4_565 1_655 137.62(12)
O2 K O3 4_665 1_655 113.65(11)
O3 K O6 3_666 4_565 120.74(13)
O2 K O6 1_655 4_565 114.71(12)
O7 K O6 4_565 4_565 48.47(11)
O2 K O6 4_665 4_565 71.31(12)
O3 K O6 1_655 4_565 163.25(11)
O3 K O1 3_666 4_665 99.88(12)
O2 K O1 1_655 4_665 57.97(12)
O7 K O1 4_565 4_665 118.74(13)
O2 K O1 4_665 4_665 45.43(11)
O3 K O1 1_655 4_665 101.27(12)
O6 K O1 4_565 4_665 70.27(12)
O3 K O6 3_666 . 118.07(11)
O2 K O6 1_655 . 70.39(12)
O7 K O6 4_565 . 88.99(12)
O2 K O6 4_665 . 165.01(12)
O3 K O6 1_655 . 55.98(10)
O6 K O6 4_565 . 115.45(13)
O1 K O6 4_665 . 122.32(12)
O3 K O4 3_666 3_666 46.05(10)
O2 K O4 1_655 3_666 137.17(12)
O7 K O4 4_565 3_666 70.29(11)
O2 K O4 4_665 3_666 96.33(11)
O3 K O4 1_655 3_666 87.69(10)
O6 K O4 4_565 3_666 108.03(11)
O1 K O4 4_665 3_666 141.23(12)
O6 K O4 . 3_666 94.08(10)
O3 K P1 3_666 1_655 88.51(9)
O2 K P1 1_655 1_655 24.66(8)
O7 K P1 4_565 1_655 151.51(10)
O2 K P1 4_665 1_655 103.14(9)
O3 K P1 1_655 1_655 25.73(7)
O6 K P1 4_565 1_655 139.32(9)
O1 K P1 4_665 1_655 77.75(10)
O6 K P1 . 1_655 62.73(9)
O4 K P1 3_666 1_655 112.64(8)
O3 K P2 3_666 4_565 120.25(10)
O2 K P2 1_655 4_565 130.70(10)
O7 K P2 4_565 4_565 23.85(8)
O2 K P2 4_665 4_565 90.39(9)
O3 K P2 1_655 4_565 155.95(9)
O6 K P2 4_565 4_565 24.96(8)
O1 K P2 4_665 4_565 95.09(10)
O6 K P2 . 4_565 100.29(9)
O4 K P2 3_666 4_565 90.51(8)
P1 K P2 1_655 4_565 151.23(6)
O3 K P1 3_666 4_665 85.13(9)
O2 K P1 1_655 4_665 79.84(9)
O7 K P1 4_565 4_665 107.30(10)
O2 K P1 4_665 4_665 23.34(7)
O3 K P1 1_655 4_665 115.06(9)
O6 K P1 4_565 4_665 62.71(9)
O1 K P1 4_665 4_665 23.76(9)
O6 K P1 . 4_665 145.95(8)
O4 K P1 3_666 4_665 119.35(8)
P1 K P1 1_655 4_665 95.85(6)
P2 K P1 4_565 4_665 86.59(5)
O1 P1 O2 . . 112.0(2)
O1 P1 O3 . . 112.5(2)
O2 P1 O3 . . 111.0(2)
O1 P1 O4 . . 106.9(3)
O2 P1 O4 . . 108.4(2)
O3 P1 O4 . . 105.7(2)
O1 P1 Yb . 2_556 85.2(2)
O2 P1 Yb . 2_556 111.83(16)
O4 P1 Yb . 2_556 129.46(16)
O1 P1 Yb . . 104.68(17)
O3 P1 Yb . . 136.15(16)
O4 P1 Yb . . 84.05(15)
Yb P1 Yb 2_556 . 141.36(5)
O1 P1 K . 1_455 138.7(2)
O2 P1 K . 1_455 50.38(16)
O3 P1 K . 1_455 61.24(15)
O4 P1 K . 1_455 114.11(16)
Yb P1 K 2_556 1_455 72.99(4)
Yb P1 K . 1_455 75.62(4)
O1 P1 K . 4_466 65.1(2)
O2 P1 K . 4_466 52.95(16)
O3 P1 K . 4_466 108.33(16)
O4 P1 K . 4_466 145.41(17)
Yb P1 K 2_556 4_466 84.59(5)
Yb P1 K . 4_466 67.21(4)
K P1 K 1_455 4_466 78.06(5)
O1 P1 K . 3_666 123.39(18)
O2 P1 K . 3_666 123.79(17)
O4 P1 K . 3_666 65.59(17)
Yb P1 K 2_556 3_666 67.04(4)
Yb P1 K . 3_666 128.15(5)
K P1 K 1_455 3_666 79.87(5)
K P1 K 4_466 3_666 148.13(5)
O5 P2 O6 . . 113.8(3)
O5 P2 O7 . . 114.2(3)
O6 P2 O7 . . 110.0(2)
O5 P2 O4 . . 105.7(3)
O6 P2 O4 . . 104.9(2)
O7 P2 O4 . . 107.5(2)
O5 P2 Yb . . 99.3(2)
O6 P2 Yb . . 139.68(16)
O4 P2 Yb . . 86.42(16)
O5 P2 Yb . 2_656 99.3(2)
O7 P2 Yb . 2_656 133.98(16)
O4 P2 Yb . 2_656 91.62(16)
Yb P2 Yb . 2_656 161.06(5)
O5 P2 K . 4_566 144.0(2)
O6 P2 K . 4_566 62.25(16)
O7 P2 K . 4_566 48.80(16)
O4 P2 K . 4_566 109.84(17)
Yb P2 K . 4_566 77.46(4)
Yb P2 K 2_656 4_566 85.54(5)
P1 O1 Yb . 4_566 161.9(4)
P1 O1 K . 4_466 91.1(2)
Yb O1 K 4_566 4_466 98.53(17)
P1 O2 Yb . . 130.8(2)
P1 O2 K . 1_455 104.96(19)
Yb O2 K . 1_455 114.60(16)
P1 O2 K . 4_466 103.71(19)
Yb O2 K . 4_466 95.61(13)
K O2 K 1_455 4_466 102.10(13)
P1 O3 Yb . 2_556 128.8(2)
P1 O3 K . 3_666 119.2(2)
Yb O3 K 2_556 3_666 104.33(14)
P1 O3 K . 1_455 93.03(17)
Yb O3 K 2_556 1_455 100.23(14)
K O3 K 3_666 1_455 105.72(12)
P1 O4 P2 . . 127.5(3)
P1 O4 K . 3_666 89.09(18)
P2 O4 K . 3_666 98.31(19)
P2 O5 Yb . 4_565 164.9(4)
P2 O6 Yb . 2_656 139.6(3)
P2 O6 K . 4_566 92.79(17)
Yb O6 K 2_656 4_566 125.68(19)
P2 O6 K . . 103.8(2)
Yb O6 K 2_656 . 91.13(14)
K O6 K 4_566 . 87.37(11)
P2 O7 Yb . . 127.8(2)
P2 O7 K . 4_566 107.35(19)
Yb O7 K . 4_566 118.68(16)

loop_
_geom_bond_atom_site_label_1
_geom_bond_atom_site_label_2
_geom_bond_site_symmetry_2
_geom_bond_distance
Yb O1 4_565 2.150(5)
Yb O5 4_566 2.191(5)
Yb O6 2_646 2.202(4)
Yb O7 . 2.221(4)
Yb O3 2_546 2.225(4)
Yb O2 . 2.250(4)
Yb P2 . 3.3648(15)
Yb P1 2_546 3.3945(16)
Yb P1 . 3.4360(14)
Yb P2 2_646 3.4870(15)
Yb K 4_466 3.9616(19)
Yb K 2_646 4.1036(19)
K O3 3_666 2.773(4)
K O2 1_655 2.793(4)
K O7 4_565 2.808(4)
K O2 4_665 3.048(4)
K O3 1_655 3.075(4)
K O6 4_565 3.156(4)
K O1 4_665 3.366(6)
K O6 . 3.420(5)
K O4 3_666 3.423(5)
K P1 1_655 3.503(2)
K P2 4_565 3.562(2)
K P1 4_665 3.710(2)
P1 O1 . 1.495(5)
P1 O2 . 1.513(4)
P1 O3 . 1.523(4)
P1 O4 . 1.607(4)
P1 Yb 2_556 3.3945(16)
P1 K 1_455 3.503(2)
P1 K 4_466 3.710(2)
P1 K 3_666 3.758(2)
P2 O5 . 1.499(5)
P2 O6 . 1.505(5)
P2 O7 . 1.509(4)
P2 O4 . 1.612(4)
P2 Yb 2_656 3.4870(15)
P2 K 4_566 3.562(2)
O1 Yb 4_566 2.150(5)
O1 K 4_466 3.366(6)
O2 K 1_455 2.793(4)
O2 K 4_466 3.048(4)
O3 Yb 2_556 2.225(4)
O3 K 3_666 2.773(4)
O3 K 1_455 3.075(4)
O4 K 3_666 3.423(5)
O5 Yb 4_565 2.191(5)
O6 Yb 2_656 2.202(4)
O6 K 4_566 3.156(4)
O7 K 4_566 2.808(4)
